data_4132769
loop_
_publ_author_name
'Schmid, Matthias'
'Grossmann, Adriana S.'
'Wurst, Klaus'
'Magauer, Thomas'

_publ_section_title
;
 Total Synthesis of Salimabromide: A Tetracyclic Polyketide from a Marine
 Myxobacterium.
;
_journal_issue 27
_journal_name_full 'Journal of the American Chemical Society'
_journal_page_first 8444
_journal_page_last 8447
_journal_paper_doi 10.1021/jacs.8b06228
_journal_volume 140
_journal_year 2018
_chemical_formula_sum 'C20 H24 O'
_chemical_formula_weight 280.39
_space_group_crystal_system monoclinic
_space_group_IT_number 14
_space_group_name_Hall '-P 2ybc'
_space_group_name_H-M_alt 'P 1 21/c 1'
_atom_sites_solution_hydrogens mixed
_audit_creation_method SHELXL-2014/7
_cell_angle_alpha 90
_cell_angle_beta 100.9080(10)
_cell_angle_gamma 90
_cell_formula_units_Z 4
_cell_length_a 9.9024(4)
_cell_length_b 17.7073(8)
_cell_length_c 8.9301(3)
_cell_measurement_reflns_used 8617
_cell_measurement_temperature 173(2)
_cell_measurement_theta_max 25.4
_cell_measurement_theta_min 2.4
_cell_volume 1537.56(11)
_computing_cell_refinement 'Bruker SAINT-V 8.34A'
_computing_data_collection 'Bruker Apex III'
_computing_data_reduction 'Bruker SAINT-V 8.34A'
_computing_structure_refinement 'SHELXL-2014/7 (Sheldrick, 2014)'
_computing_structure_solution 'SHELXTL-XT-2014/4 (Bruker AXS, 2014)'
_diffrn_ambient_temperature 173(2)
_diffrn_detector_area_resol_mean 10.4
_diffrn_measured_fraction_theta_full 1.000
_diffrn_measured_fraction_theta_max 1.000
_diffrn_measurement_device_type 'Bruker D8 QUEST PHOTON 100'
_diffrn_measurement_method '\f and \w scans'
_diffrn_radiation_monochromator 'multi layered optics'
_diffrn_radiation_type MoK\a
_diffrn_radiation_wavelength 0.71073
_diffrn_reflns_av_R_equivalents 0.0310
_diffrn_reflns_av_unetI/netI 0.0194
_diffrn_reflns_Laue_measured_fraction_full 1.000
_diffrn_reflns_Laue_measured_fraction_max 1.000
_diffrn_reflns_limit_h_max 11
_diffrn_reflns_limit_h_min -11
_diffrn_reflns_limit_k_max 21
_diffrn_reflns_limit_k_min -21
_diffrn_reflns_limit_l_max 10
_diffrn_reflns_limit_l_min -10
_diffrn_reflns_number 16633
_diffrn_reflns_point_group_measured_fraction_full 1.000
_diffrn_reflns_point_group_measured_fraction_max 1.000
_diffrn_reflns_theta_full 24.998
_diffrn_reflns_theta_max 24.998
_diffrn_reflns_theta_min 2.094
_diffrn_source 'Incoatec Microfocus'
_exptl_absorpt_coefficient_mu 0.072
_exptl_absorpt_correction_T_max 0.988
_exptl_absorpt_correction_T_min 0.973
_exptl_absorpt_correction_type multi-scan
_exptl_absorpt_process_details 'Bruker SADABS-2014/5)'
_exptl_crystal_colour colourless
_exptl_crystal_density_diffrn 1.211
_exptl_crystal_description prism
_exptl_crystal_F_000 608
_exptl_crystal_size_max 0.220
_exptl_crystal_size_mid 0.160
_exptl_crystal_size_min 0.120
_refine_diff_density_max 0.363
_refine_diff_density_min -0.238
_refine_diff_density_rms 0.041
_refine_ls_extinction_coef 0.032(3)
_refine_ls_extinction_expression Fc^*^=kFc[1+0.001xFc^2^\l^3^/sin(2\q)]^-1/4^
_refine_ls_extinction_method 'SHELXL-2014/7 (Sheldrick 2014'
_refine_ls_goodness_of_fit_ref 1.028
_refine_ls_hydrogen_treatment mixed
_refine_ls_matrix_type full
_refine_ls_number_parameters 203
_refine_ls_number_reflns 2713
_refine_ls_number_restraints 3
_refine_ls_restrained_S_all 1.027
_refine_ls_R_factor_all 0.0547
_refine_ls_R_factor_gt 0.0449
_refine_ls_shift/su_max 0.000
_refine_ls_shift/su_mean 0.000
_refine_ls_structure_factor_coef Fsqd
_refine_ls_weighting_details 'w=1/[\s^2^(Fo^2^)+(0.0516P)^2^+0.9678P] where P=(Fo^2^+2Fc^2^)/3'
_refine_ls_weighting_scheme calc
_refine_ls_wR_factor_gt 0.1109
_refine_ls_wR_factor_ref 0.1174
_reflns_Friedel_coverage 0.000
_reflns_number_gt 2322
_reflns_number_total 2713
_reflns_threshold_expression 'I > 2\s(I)'
_cod_data_source_file ja8b06228_si_002.cif
_cod_data_source_block 5
_cod_original_cell_volume 1537.55(11)
_cod_original_sg_symbol_H-M 'P 21/c'
_cod_database_code 4132769
_shelx_shelxl_version_number 2014/7
_shelx_space_group_comment
;
The symmetry employed for this shelxl refinement is uniquely defined
by the following loop, which should always be used as a source of
symmetry information in preference to the above space-group names.
They are only intended as comments.
;
_shelx_estimated_absorpt_t_min 0.984
_shelx_estimated_absorpt_t_max 0.991

loop_
_space_group_symop_operation_xyz
'x, y, z'
'-x, y+1/2, -z+1/2'
'-x, -y, -z'
'x, -y-1/2, z-1/2'

loop_
_atom_site_label
_atom_site_type_symbol
_atom_site_fract_x
_atom_site_fract_y
_atom_site_fract_z
_atom_site_U_iso_or_equiv
_atom_site_adp_type
_atom_site_occupancy
_atom_site_site_symmetry_order
_atom_site_calc_flag
_atom_site_refinement_flags_posn
_atom_site_refinement_flags_adp
O1 O 0.08864(15) 0.35315(8) 0.65589(16) 0.0470(4) Uani 1 1 d . .
C1 C 0.40518(19) 0.41106(10) 0.63993(18) 0.0326(4) Uani 1 1 d . .
H1A H 0.4105 0.4219 0.7496 0.039 Uiso 1 1 calc R U
H1B H 0.5004 0.4035 0.6236 0.039 Uiso 1 1 calc R U
C2 C 0.17213(19) 0.35029(9) 0.5742(2) 0.0305(4) Uani 1 1 d . .
C3 C 0.24905(16) 0.48522(9) 0.42753(17) 0.0234(4) Uani 1 1 d . .
H3 H 0.2301 0.5359 0.3951 0.028 Uiso 1 1 calc R U
C4 C 0.36452(16) 0.38584(8) 0.21252(16) 0.0202(4) Uani 1 1 d . .
C5 C 0.63237(16) 0.32206(9) 0.2707(2) 0.0287(4) Uani 1 1 d . .
C6 C 0.46108(18) 0.40222(10) 0.12147(18) 0.0286(4) Uani 1 1 d . .
H6 H 0.4366 0.4358 0.0378 0.034 Uiso 1 1 calc R U
C7 C 0.40479(15) 0.33599(8) 0.33419(17) 0.0194(3) Uani 1 1 d . .
C8 C 0.53682(16) 0.30564(9) 0.36186(19) 0.0247(4) Uani 1 1 d . .
H8 H 0.5626 0.2725 0.4461 0.030 Uiso 1 1 calc R U
C9 C 0.34703(17) 0.47911(10) 0.55088(18) 0.0272(4) Uani 1 1 d . .
H9 H 0.3870 0.5257 0.5891 0.033 Uiso 1 1 calc R U
C10 C 0.59138(18) 0.37086(10) 0.1499(2) 0.0317(4) Uani 1 1 d . .
H10 H 0.6540 0.3831 0.0851 0.038 Uiso 1 1 calc R U
C11 C 0.32695(19) 0.33745(10) 0.60284(19) 0.0300(4) Uani 1 1 d D .
H11 H 0.3608(19) 0.2989(10) 0.679(2) 0.039(5) Uiso 1 1 d D .
C12 C 0.16102(15) 0.42716(9) 0.32783(17) 0.0216(4) Uani 1 1 d . .
C13 C 0.16178(16) 0.34841(9) 0.40218(18) 0.0231(4) Uani 1 1 d D .
H13 H 0.0866(15) 0.3186(9) 0.3467(18) 0.023(4) Uiso 1 1 d D .
C14 C 0.21791(16) 0.41778(9) 0.17550(17) 0.0226(4) Uani 1 1 d . .
C15 C 0.30562(16) 0.31137(9) 0.43211(18) 0.0224(4) Uani 1 1 d D .
H15 H 0.2978(17) 0.2571(8) 0.4290(19) 0.024(4) Uiso 1 1 d D .
C16 C 0.77460(18) 0.28745(12) 0.3003(3) 0.0445(5) Uani 1 1 d . .
H16A H 0.8276 0.3091 0.2272 0.053 Uiso 1 1 calc R U
H16B H 0.8219 0.3018 0.4042 0.053 Uiso 1 1 calc R U
C17 C 0.12948(18) 0.36208(10) 0.06554(19) 0.0321(4) Uani 1 1 d . .
H17A H 0.0349 0.3810 0.0397 0.048 Uiso 1 1 calc R U
H17B H 0.1675 0.3573 -0.0277 0.048 Uiso 1 1 calc R U
H17C H 0.1298 0.3126 0.1147 0.048 Uiso 1 1 calc R U
C18 C 0.2159(2) 0.49420(10) 0.0933(2) 0.0344(4) Uani 1 1 d . .
H18A H 0.1216 0.5137 0.0707 0.052 Uiso 1 1 calc R U
H18B H 0.2751 0.5301 0.1589 0.052 Uiso 1 1 calc R U
H18C H 0.2499 0.4875 -0.0020 0.052 Uiso 1 1 calc R U
C19 C 0.01191(17) 0.45638(10) 0.3018(2) 0.0332(4) Uani 1 1 d . .
H19A H -0.0486 0.4205 0.2377 0.050 Uiso 1 1 calc R U
H19B H -0.0173 0.4616 0.4002 0.050 Uiso 1 1 calc R U
H19C H 0.0067 0.5056 0.2508 0.050 Uiso 1 1 calc R U
C20 C 0.7761(2) 0.20312(12) 0.2871(3) 0.0508(6) Uani 1 1 d . .
H20A H 0.8713 0.1851 0.3078 0.076 Uiso 1 1 calc R U
H20B H 0.7260 0.1809 0.3611 0.076 Uiso 1 1 calc R U
H20C H 0.7317 0.1882 0.1838 0.076 Uiso 1 1 calc R U

loop_
_atom_site_aniso_label
_atom_site_aniso_U_11
_atom_site_aniso_U_22
_atom_site_aniso_U_33
_atom_site_aniso_U_23
_atom_site_aniso_U_13
_atom_site_aniso_U_12
O1 0.0541(9) 0.0483(9) 0.0486(8) 0.0029(7) 0.0349(7) -0.0003(7)
C1 0.0368(10) 0.0410(11) 0.0183(8) -0.0009(7) 0.0007(7) 0.0004(8)
C2 0.0391(10) 0.0220(9) 0.0350(9) 0.0028(7) 0.0184(8) -0.0021(7)
C3 0.0302(9) 0.0170(8) 0.0240(8) -0.0025(6) 0.0080(7) 0.0010(6)
C4 0.0240(8) 0.0184(8) 0.0178(7) -0.0040(6) 0.0031(6) -0.0011(6)
C5 0.0211(8) 0.0240(9) 0.0419(10) -0.0118(7) 0.0086(7) -0.0046(7)
C6 0.0370(10) 0.0282(9) 0.0222(8) -0.0011(7) 0.0099(7) -0.0018(7)
C7 0.0212(8) 0.0153(8) 0.0217(7) -0.0032(6) 0.0041(6) -0.0015(6)
C8 0.0238(8) 0.0182(8) 0.0302(9) -0.0011(6) 0.0001(7) 0.0001(6)
C9 0.0327(9) 0.0261(9) 0.0232(8) -0.0069(7) 0.0067(7) -0.0046(7)
C10 0.0325(10) 0.0311(9) 0.0363(10) -0.0081(8) 0.0190(8) -0.0072(7)
C11 0.0380(10) 0.0307(9) 0.0222(8) 0.0097(7) 0.0080(7) 0.0033(8)
C12 0.0205(8) 0.0197(8) 0.0241(8) -0.0011(6) 0.0026(6) 0.0026(6)
C13 0.0209(8) 0.0203(8) 0.0294(9) -0.0017(7) 0.0078(7) -0.0030(6)
C14 0.0269(9) 0.0195(8) 0.0196(8) 0.0003(6) 0.0001(6) 0.0041(6)
C15 0.0254(8) 0.0164(8) 0.0259(8) 0.0033(6) 0.0064(7) 0.0005(6)
C16 0.0224(9) 0.0438(12) 0.0674(14) -0.0112(10) 0.0087(9) -0.0011(8)
C17 0.0310(9) 0.0350(10) 0.0264(9) -0.0084(7) -0.0046(7) 0.0064(8)
C18 0.0457(11) 0.0300(10) 0.0265(9) 0.0078(7) 0.0045(8) 0.0091(8)
C19 0.0248(9) 0.0313(10) 0.0417(10) -0.0057(8) 0.0020(8) 0.0077(7)
C20 0.0384(11) 0.0473(13) 0.0664(14) 0.0047(11) 0.0089(10) 0.0166(10)

loop_
_atom_type_symbol
_atom_type_description
_atom_type_scat_dispersion_real
_atom_type_scat_dispersion_imag
_atom_type_scat_source
C C 0.0033 0.0016 'International Tables Vol C Tables 4.2.6.8 and 6.1.1.4'
H H 0.0000 0.0000 'International Tables Vol C Tables 4.2.6.8 and 6.1.1.4'
O O 0.0106 0.0060 'International Tables Vol C Tables 4.2.6.8 and 6.1.1.4'

loop_
_geom_angle_atom_site_label_1
_geom_angle_atom_site_label_2
_geom_angle_atom_site_label_3
_geom_angle
C9 C1 C11 116.44(14)
C9 C1 H1A 108.2
C11 C1 H1A 108.2
C9 C1 H1B 108.2
C11 C1 H1B 108.2
H1A C1 H1B 107.3
O1 C2 C13 133.72(18)
O1 C2 C11 133.63(17)
C13 C2 C11 92.28(13)
C9 C3 C12 132.71(15)
C9 C3 H3 113.6
C12 C3 H3 113.6
C6 C4 C7 117.20(14)
C6 C4 C14 121.44(14)
C7 C4 C14 121.27(13)
C10 C5 C8 117.11(15)
C10 C5 C16 121.10(16)
C8 C5 C16 121.79(17)
C10 C6 C4 121.78(16)
C10 C6 H6 119.1
C4 C6 H6 119.1
C8 C7 C4 120.13(14)
C8 C7 C15 118.79(14)
C4 C7 C15 121.01(13)
C5 C8 C7 122.39(15)
C5 C8 H8 118.8
C7 C8 H8 118.8
C3 C9 C1 130.80(15)
C3 C9 H9 114.6
C1 C9 H9 114.6
C5 C10 C6 121.38(15)
C5 C10 H10 119.3
C6 C10 H10 119.3
C1 C11 C2 111.33(15)
C1 C11 C15 115.69(13)
C2 C11 C15 86.25(13)
C1 C11 H11 110.7(12)
C2 C11 H11 115.1(11)
C15 C11 H11 115.8(12)
C3 C12 C19 106.74(13)
C3 C12 C13 113.76(13)
C19 C12 C13 107.15(13)
C3 C12 C14 108.51(12)
C19 C12 C14 113.20(13)
C13 C12 C14 107.61(12)
C2 C13 C12 114.11(13)
C2 C13 C15 87.18(12)
C12 C13 C15 112.77(12)
C2 C13 H13 115.3(10)
C12 C13 H13 109.3(10)
C15 C13 H13 116.8(10)
C4 C14 C18 110.68(14)
C4 C14 C17 107.56(12)
C18 C14 C17 107.72(13)
C4 C14 C12 109.32(12)
C18 C14 C12 110.17(13)
C17 C14 C12 111.36(13)
C7 C15 C13 117.41(13)
C7 C15 C11 119.94(13)
C13 C15 C11 89.62(12)
C7 C15 H15 109.4(10)
C13 C15 H15 110.6(10)
C11 C15 H15 108.4(10)
C20 C16 C5 114.37(16)
C20 C16 H16A 108.7
C5 C16 H16A 108.7
C20 C16 H16B 108.7
C5 C16 H16B 108.7
H16A C16 H16B 107.6
C14 C17 H17A 109.5
C14 C17 H17B 109.5
H17A C17 H17B 109.5
C14 C17 H17C 109.5
H17A C17 H17C 109.5
H17B C17 H17C 109.5
C14 C18 H18A 109.5
C14 C18 H18B 109.5
H18A C18 H18B 109.5
C14 C18 H18C 109.5
H18A C18 H18C 109.5
H18B C18 H18C 109.5
C12 C19 H19A 109.5
C12 C19 H19B 109.5
H19A C19 H19B 109.5
C12 C19 H19C 109.5
H19A C19 H19C 109.5
H19B C19 H19C 109.5
C16 C20 H20A 109.5
C16 C20 H20B 109.5
H20A C20 H20B 109.5
C16 C20 H20C 109.5
H20A C20 H20C 109.5
H20B C20 H20C 109.5

loop_
_geom_bond_atom_site_label_1
_geom_bond_atom_site_label_2
_geom_bond_distance
O1 C2 1.203(2)
C1 C9 1.498(2)
C1 C11 1.520(3)
C1 H1A 0.9900
C1 H1B 0.9900
C2 C13 1.520(2)
C2 C11 1.523(2)
C3 C9 1.327(2)
C3 C12 1.522(2)
C3 H3 0.9500
C4 C6 1.398(2)
C4 C7 1.398(2)
C4 C14 1.535(2)
C5 C10 1.381(3)
C5 C8 1.391(2)
C5 C16 1.513(2)
C6 C10 1.383(3)
C6 H6 0.9500
C7 C8 1.392(2)
C7 C15 1.498(2)
C8 H8 0.9500
C9 H9 0.9500
C10 H10 0.9500
C11 C15 1.569(2)
C11 H11 0.976(15)
C12 C19 1.540(2)
C12 C13 1.544(2)
C12 C14 1.577(2)
C13 C15 1.545(2)
C13 H13 0.968(14)
C14 C18 1.538(2)
C14 C17 1.542(2)
C15 H15 0.965(14)
C16 C20 1.498(3)
C16 H16A 0.9900
C16 H16B 0.9900
C17 H17A 0.9800
C17 H17B 0.9800
C17 H17C 0.9800
C18 H18A 0.9800
C18 H18B 0.9800
C18 H18C 0.9800
C19 H19A 0.9800
C19 H19B 0.9800
C19 H19C 0.9800
C20 H20A 0.9800
C20 H20B 0.9800
C20 H20C 0.9800

loop_
_geom_torsion_atom_site_label_1
_geom_torsion_atom_site_label_2
_geom_torsion_atom_site_label_3
_geom_torsion_atom_site_label_4
_geom_torsion
C7 C4 C6 C10 -0.2(2)
C14 C4 C6 C10 -176.94(15)
C6 C4 C7 C8 0.8(2)
C14 C4 C7 C8 177.60(13)
C6 C4 C7 C15 -176.21(14)
C14 C4 C7 C15 0.6(2)
C10 C5 C8 C7 0.4(2)
C16 C5 C8 C7 -178.79(15)
C4 C7 C8 C5 -1.0(2)
C15 C7 C8 C5 176.11(14)
C12 C3 C9 C1 -1.5(3)
C11 C1 C9 C3 -11.5(3)
C8 C5 C10 C6 0.2(2)
C16 C5 C10 C6 179.47(16)
C4 C6 C10 C5 -0.4(3)
C9 C1 C11 C2 -39.3(2)
C9 C1 C11 C15 57.0(2)
O1 C2 C11 C1 -86.7(2)
C13 C2 C11 C1 99.82(14)
O1 C2 C11 C15 157.2(2)
C13 C2 C11 C15 -16.33(12)
C9 C3 C12 C19 133.77(19)
C9 C3 C12 C13 15.8(2)
C9 C3 C12 C14 -103.9(2)
O1 C2 C13 C12 89.4(2)
C11 C2 C13 C12 -97.16(15)
O1 C2 C13 C15 -156.9(2)
C11 C2 C13 C15 16.58(12)
C3 C12 C13 C2 34.03(19)
C19 C12 C13 C2 -83.70(16)
C14 C12 C13 C2 154.27(13)
C3 C12 C13 C15 -63.41(17)
C19 C12 C13 C15 178.86(13)
C14 C12 C13 C15 56.83(16)
C6 C4 C14 C18 -29.29(19)
C7 C4 C14 C18 154.08(14)
C6 C4 C14 C17 88.14(17)
C7 C4 C14 C17 -88.49(17)
C6 C4 C14 C12 -150.82(14)
C7 C4 C14 C12 32.55(19)
C3 C12 C14 C4 63.74(16)
C19 C12 C14 C4 -177.97(13)
C13 C12 C14 C4 -59.76(15)
C3 C12 C14 C18 -58.09(16)
C19 C12 C14 C18 60.20(18)
C13 C12 C14 C18 178.41(13)
C3 C12 C14 C17 -177.55(13)
C19 C12 C14 C17 -59.26(17)
C13 C12 C14 C17 58.94(16)
C8 C7 C15 C13 177.76(14)
C4 C7 C15 C13 -5.2(2)
C8 C7 C15 C11 70.90(19)
C4 C7 C15 C11 -112.02(17)
C2 C13 C15 C7 -140.05(14)
C12 C13 C15 C7 -25.02(19)
C2 C13 C15 C11 -16.07(12)
C12 C13 C15 C11 98.95(14)
C1 C11 C15 C7 26.0(2)
C2 C11 C15 C7 137.89(15)
C1 C11 C15 C13 -95.84(16)
C2 C11 C15 C13 16.06(12)
C10 C5 C16 C20 -117.0(2)
C8 C5 C16 C20 62.1(3)
